data_4504105
loop_
_publ_author_name
'Wang, Xiao-Feng'
'Lv, Yang'
'Okamura, Taka-aki'
'Kawaguchi, Hiroyuki'
'Wu, Gang'
'Sun, Wei-Yin'
'Ueyama, Norikazu'

_publ_section_title
;
 Structure Variation of Mercury(II) Halide Complexes with Different
 Imidazole-Containing Ligands
;
_journal_issue 6
_journal_name_full 'Crystal Growth &amp; Design'
_journal_page_first 1125
_journal_paper_doi 10.1021/cg060814c
_journal_volume 7
_journal_year 2007
_chemical_formula_moiety 'C66 H62 I6 Hg3 N18 O4 '
_chemical_formula_sum 'C66 H62 Hg3 I6 N18 O4'
_chemical_formula_weight 2534.51
_chemical_name_systematic
; 
[Hg3I6(timpt)2]-4(H2O)
;
_space_group_IT_number 2
_symmetry_cell_setting triclinic
_symmetry_Int_Tables_number 2
_symmetry_space_group_name_Hall '-P 1'
_symmetry_space_group_name_H-M 'P -1'
_atom_sites_solution_hydrogens geom
_atom_sites_solution_primary direct
_atom_sites_solution_secondary difmap
_audit_creation_date 'Wed Feb 28 13:24:19 2007'
_audit_creation_method SHELXL-97
_cell_angle_alpha 80.808(12)
_cell_angle_beta 87.933(12)
_cell_angle_gamma 72.027(13)
_cell_formula_units_Z 2
_cell_length_a 8.913(3)
_cell_length_b 13.306(5)
_cell_length_c 37.689(11)
_cell_measurement_reflns_used 14740
_cell_measurement_temperature 200
_cell_measurement_theta_max 27.5
_cell_measurement_theta_min 3.1
_cell_volume 4197(2)
_computing_structure_refinement 'SHELXL-97 (Sheldrick, 1997)'
_computing_structure_solution 'SHELXS-97 (Sheldrick, 1997)'
_diffrn_ambient_temperature 200
_diffrn_detector_area_resol_mean 10.00
_diffrn_measured_fraction_theta_full 0.997
_diffrn_measured_fraction_theta_max 0.997
_diffrn_measurement_device_type 'Rigaku RAXIS-RAPID Imaging Plate'
_diffrn_measurement_method \w
_diffrn_radiation_monochromator graphite
_diffrn_radiation_source 'fine-focus sealed tube'
_diffrn_radiation_type MoK\a
_diffrn_radiation_wavelength 0.71075
_diffrn_reflns_av_R_equivalents 0.0912
_diffrn_reflns_av_sigmaI/netI 0.1107
_diffrn_reflns_limit_h_max 10
_diffrn_reflns_limit_h_min -10
_diffrn_reflns_limit_k_max 15
_diffrn_reflns_limit_k_min -15
_diffrn_reflns_limit_l_max 44
_diffrn_reflns_limit_l_min -44
_diffrn_reflns_number 32813
_diffrn_reflns_theta_full 25.00
_diffrn_reflns_theta_max 25.00
_diffrn_reflns_theta_min 3.07
_exptl_absorpt_coefficient_mu 7.733
_exptl_absorpt_correction_T_max 0.856
_exptl_absorpt_correction_T_min 0.238
_exptl_absorpt_correction_type multi-scan
_exptl_absorpt_process_details '(Higashi, 1995)'
_exptl_crystal_colour pale-yellow
_exptl_crystal_density_diffrn 2.006
_exptl_crystal_density_method 'not measured'
_exptl_crystal_description platelet
_exptl_crystal_F_000 2348
_exptl_crystal_size_max 0.200
_exptl_crystal_size_mid 0.200
_exptl_crystal_size_min 0.020
_refine_diff_density_max 1.843
_refine_diff_density_min -1.548
_refine_diff_density_rms 0.163
_refine_ls_extinction_method none
_refine_ls_goodness_of_fit_ref 1.037
_refine_ls_hydrogen_treatment constr
_refine_ls_matrix_type full
_refine_ls_number_parameters 930
_refine_ls_number_reflns 14756
_refine_ls_number_restraints 140
_refine_ls_restrained_S_all 1.054
_refine_ls_R_factor_all 0.1319
_refine_ls_R_factor_gt 0.0765
_refine_ls_shift/su_max 0.001
_refine_ls_shift/su_mean 0.000
_refine_ls_structure_factor_coef Fsqd
_refine_ls_weighting_details 'calc w=1/[\s^2^(Fo^2^)+(0.1047P)^2^+6.3216P] where P=(Fo^2^+2Fc^2^)/3'
_refine_ls_weighting_scheme calc
_refine_ls_wR_factor_gt 0.1991
_refine_ls_wR_factor_ref 0.2273
_reflns_number_gt 8347
_reflns_number_total 14756
_reflns_threshold_expression I>2\s(I)
_cod_data_source_file cg060814csi20070307_054928.cif
_cod_data_source_block 5
_cod_original_cell_volume 4197(3)
_cod_database_code 4504105

loop_
_symmetry_equiv_pos_as_xyz
'x, y, z'
'-x, -y, -z'

loop_
_atom_site_label
_atom_site_type_symbol
_atom_site_fract_x
_atom_site_fract_y
_atom_site_fract_z
_atom_site_U_iso_or_equiv
_atom_site_adp_type
_atom_site_occupancy
_atom_site_symmetry_multiplicity
_atom_site_calc_flag
_atom_site_refinement_flags
Hg1 Hg 1.09479(7) 0.92333(5) 0.111236(16) 0.0716(2) Uani 1 1 d .
Hg2 Hg 0.45334(7) 0.54428(5) 0.380372(17) 0.0720(2) Uani 1 1 d .
Hg3 Hg 0.6975(6) 0.1982(5) 0.25827(11) 0.1382(16) Uani 0.482(10) 1 d PDU
Hg4 Hg 0.6956(5) 0.1453(7) 0.24722(17) 0.173(3) Uani 0.518(10) 1 d PDU
I1 I 0.93504(16) 1.12808(9) 0.11137(3) 0.0934(4) Uani 1 1 d .
I2 I 1.38957(15) 0.79646(15) 0.11434(4) 0.1238(6) Uani 1 1 d .
I3 I 0.14262(13) 0.59959(13) 0.37529(4) 0.1082(5) Uani 1 1 d .
I4 I 0.71179(14) 0.38440(9) 0.37233(3) 0.0867(4) Uani 1 1 d .
I5 I 0.8511(13) 0.3363(10) 0.2405(2) 0.206(5) Uani 0.482(10) 1 d PU
I6 I 0.8298(7) -0.0081(5) 0.28558(16) 0.150(2) Uani 0.482(10) 1 d PU
I7 I 0.8813(9) 0.2719(9) 0.2345(2) 0.192(4) Uani 0.518(10) 1 d PU
I8 I 0.7928(13) -0.0623(9) 0.2698(3) 0.279(6) Uani 0.518(10) 1 d PU
N1 N 0.3564(11) 0.6140(8) 0.0162(3) 0.049(2) Uani 1 1 d .
N2 N 0.3570(11) 0.6334(8) -0.0471(3) 0.051(2) Uani 1 1 d .
N3 N 0.2445(12) 0.5126(8) -0.0128(3) 0.051(2) Uani 1 1 d .
N11 N 0.8697(11) 0.9184(8) 0.0068(3) 0.050(3) Uani 1 1 d .
N12 N 1.0027(13) 0.8989(9) 0.0560(3) 0.060(3) Uani 1 1 d .
N21 N 0.1376(18) 0.3037(12) -0.1658(3) 0.077(4) Uani 1 1 d .
N22 N 0.0453(18) 0.1699(13) -0.1478(3) 0.084(4) Uani 1 1 d .
N31 N 0.328(2) 0.2501(12) 0.1695(4) 0.112(6) Uani 1 1 d D
N32 N 0.5276(18) 0.1810(18) 0.2002(4) 0.189(10) Uani 1 1 d DU
N101 N 0.7631(12) 0.9959(9) 0.5153(3) 0.060(3) Uani 1 1 d .
N102 N 0.8230(12) 1.1406(8) 0.4793(3) 0.055(3) Uani 1 1 d .
N103 N 0.8969(12) 1.0949(10) 0.5408(3) 0.068(3) Uani 1 1 d .
N111 N 0.5553(14) 0.8530(9) 0.3580(3) 0.068(3) Uani 1 1 d .
N112 N 0.5369(14) 0.6928(11) 0.3605(3) 0.075(3) Uani 1 1 d .
N121 N 1.3763(13) 1.4255(9) 0.5130(3) 0.065(3) Uani 1 1 d .
N122 N 1.5021(14) 1.4264(10) 0.5599(3) 0.068(3) Uani 1 1 d .
N131 N 0.749(2) 0.7248(13) 0.6904(4) 0.112(6) Uani 1 1 d D
N132 N 0.5263(14) 0.7416(12) 0.7118(4) 0.133(8) Uani 1 1 d D
C1 C 0.3871(14) 0.6598(10) -0.0161(4) 0.055(3) Uani 1 1 d .
C2 C 0.2857(14) 0.5571(10) -0.0438(3) 0.050(3) Uani 1 1 d .
C3 C 0.2821(14) 0.5425(10) 0.0169(3) 0.052(3) Uani 1 1 d .
C11 C 0.4683(14) 0.7450(10) -0.0187(4) 0.053(3) Uani 1 1 d .
C12 C 0.5340(15) 0.7564(10) 0.0134(4) 0.057(3) Uani 1 1 d .
H1 H 0.5149 0.7172 0.0356 0.068 Uiso 1 1 calc R
C13 C 0.6211(15) 0.8203(10) 0.0133(3) 0.056(3) Uani 1 1 d .
H2 H 0.6678 0.8243 0.0350 0.067 Uiso 1 1 calc R
C14 C 0.6462(14) 0.8839(10) -0.0195(3) 0.054(3) Uani 1 1 d .
C15 C 0.5794(14) 0.8718(10) -0.0502(3) 0.053(3) Uani 1 1 d .
H3 H 0.5953 0.9114 -0.0725 0.064 Uiso 1 1 calc R
C16 C 0.4890(16) 0.8031(10) -0.0493(3) 0.058(3) Uani 1 1 d .
H4 H 0.4418 0.7977 -0.0708 0.069 Uiso 1 1 calc R
C17 C 0.7472(16) 0.9541(11) -0.0212(4) 0.064(4) Uani 1 1 d .
H5 H 0.7976 0.9571 -0.0450 0.076 Uiso 1 1 calc R
H6 H 0.6802 1.0274 -0.0189 0.076 Uiso 1 1 calc R
C18 C 0.8797(16) 0.9553(10) 0.0376(4) 0.056(3) Uani 1 1 d .
H7 H 0.8041 1.0162 0.0447 0.067 Uiso 1 1 calc R
C19 C 1.0770(17) 0.8178(11) 0.0373(4) 0.064(4) Uani 1 1 d .
H8 H 1.1705 0.7611 0.0447 0.077 Uiso 1 1 calc R
C20 C 0.9942(18) 0.8318(12) 0.0062(4) 0.066(4) Uani 1 1 d .
H9 H 1.0201 0.7885 -0.0123 0.079 Uiso 1 1 calc R
C21 C 0.2570(14) 0.5202(9) -0.0766(3) 0.046(3) Uani 1 1 d .
C22 C 0.2867(18) 0.5647(11) -0.1108(4) 0.067(4) Uani 1 1 d .
H10 H 0.3282 0.6232 -0.1135 0.080 Uiso 1 1 calc R
C23 C 0.2586(18) 0.5278(13) -0.1405(4) 0.076(4) Uani 1 1 d .
H11 H 0.2824 0.5595 -0.1635 0.092 Uiso 1 1 calc R
C24 C 0.1940(19) 0.4420(11) -0.1374(4) 0.071(4) Uani 1 1 d .
C25 C 0.1649(17) 0.3970(12) -0.1050(4) 0.068(4) Uani 1 1 d .
H12 H 0.1229 0.3388 -0.1027 0.081 Uiso 1 1 calc R
C26 C 0.1957(15) 0.4345(10) -0.0735(4) 0.057(3) Uani 1 1 d .
H13 H 0.1746 0.4013 -0.0504 0.068 Uiso 1 1 calc R
C27 C 0.155(2) 0.4091(13) -0.1716(4) 0.095(6) Uani 1 1 d .
H14 H 0.0564 0.4615 -0.1821 0.114 Uiso 1 1 calc R
H15 H 0.2407 0.4108 -0.1890 0.114 Uiso 1 1 calc R
C28 C 0.0144(17) 0.2767(14) -0.1542(4) 0.080(5) Uani 1 1 d D
H16 H -0.0854 0.3263 -0.1506 0.096 Uiso 1 1 calc R
C29 C 0.202(2) 0.1276(13) -0.1531(5) 0.100(6) Uani 1 1 d D
H17 H 0.2603 0.0536 -0.1493 0.120 Uiso 1 1 calc R
C30 C 0.262(2) 0.2083(18) -0.1646(5) 0.106(6) Uani 1 1 d D
H18 H 0.3690 0.2018 -0.1707 0.127 Uiso 1 1 calc R
C31 C 0.2478(13) 0.4872(10) 0.0517(3) 0.049(3) Uani 1 1 d .
C32 C 0.1748(15) 0.4084(10) 0.0541(3) 0.056(3) Uani 1 1 d .
H19 H 0.1430 0.3897 0.0329 0.067 Uiso 1 1 calc R
C33 C 0.1488(16) 0.3575(11) 0.0871(4) 0.064(4) Uani 1 1 d .
H20 H 0.0986 0.3036 0.0884 0.077 Uiso 1 1 calc R
C34 C 0.1929(17) 0.3813(11) 0.1188(4) 0.063(4) Uani 1 1 d .
C35 C 0.2640(17) 0.4572(13) 0.1155(4) 0.072(4) Uani 1 1 d .
H21 H 0.2984 0.4724 0.1370 0.086 Uiso 1 1 calc R
C36 C 0.2919(16) 0.5153(11) 0.0838(3) 0.059(3) Uani 1 1 d .
H22 H 0.3380 0.5710 0.0834 0.071 Uiso 1 1 calc R
C37 C 0.1680(19) 0.3262(13) 0.1539(4) 0.081(5) Uani 1 1 d .
H23 H 0.0946 0.2848 0.1517 0.097 Uiso 1 1 calc R
H24 H 0.1207 0.3788 0.1701 0.097 Uiso 1 1 calc R
C38 C 0.3957(19) 0.2630(17) 0.1991(5) 0.135(9) Uani 1 1 d D
H25 H 0.3599 0.3151 0.2146 0.161 Uiso 1 1 calc R
C39 C 0.507(5) 0.104(3) 0.1860(16) 0.20(2) Uani 0.482(10) 1 d PDU
H26 H 0.5700 0.0311 0.1894 0.235 Uiso 0.482(10) 1 calc PR
C39B C 0.578(3) 0.163(4) 0.1687(6) 0.20(2) Uani 0.518(10) 1 d PDU
H27 H 0.6823 0.1390 0.1600 0.240 Uiso 0.518(10) 1 calc PR
C40 C 0.376(5) 0.151(2) 0.1650(10) 0.133(16) Uani 0.482(10) 1 d PDU
H28 H 0.3288 0.1174 0.1501 0.159 Uiso 0.482(10) 1 calc PR
C40B C 0.436(3) 0.188(3) 0.1518(7) 0.103(12) Uani 0.518(10) 1 d PDU
H29 H 0.4182 0.1648 0.1303 0.123 Uiso 0.518(10) 1 calc PR
C101 C 0.7619(14) 1.0596(11) 0.4842(3) 0.054(3) Uani 1 1 d .
C102 C 0.8922(15) 1.1548(12) 0.5076(4) 0.061(4) Uani 1 1 d .
C103 C 0.8322(15) 1.0171(12) 0.5427(4) 0.063(4) Uani 1 1 d .
C111 C 0.6879(15) 1.0394(10) 0.4526(4) 0.053(3) Uani 1 1 d .
C112 C 0.6300(15) 0.9552(10) 0.4558(4) 0.060(4) Uani 1 1 d .
H30 H 0.6257 0.9141 0.4786 0.072 Uiso 1 1 calc R
C113 C 0.5764(15) 0.9295(11) 0.4246(4) 0.058(3) Uani 1 1 d .
H31 H 0.5421 0.8681 0.4262 0.070 Uiso 1 1 calc R
C114 C 0.5735(15) 0.9919(11) 0.3922(3) 0.057(3) Uani 1 1 d .
C115 C 0.6318(18) 1.0765(12) 0.3893(4) 0.074(4) Uani 1 1 d .
H32 H 0.6364 1.1177 0.3665 0.089 Uiso 1 1 calc R
C116 C 0.6844(16) 1.1015(11) 0.4201(4) 0.064(4) Uani 1 1 d .
H33 H 0.7185 1.1631 0.4183 0.077 Uiso 1 1 calc R
C117 C 0.5163(18) 0.9646(11) 0.3587(4) 0.073(4) Uani 1 1 d .
H34 H 0.4003 0.9965 0.3567 0.087 Uiso 1 1 calc R
H35 H 0.5625 0.9976 0.3374 0.087 Uiso 1 1 calc R
C118 C 0.4577(19) 0.7983(12) 0.3587(4) 0.069(4) Uani 1 1 d .
H36 H 0.3461 0.8279 0.3580 0.083 Uiso 1 1 calc R
C119 C 0.6912(19) 0.6862(13) 0.3599(5) 0.082(5) Uani 1 1 d .
H37 H 0.7760 0.6217 0.3607 0.098 Uiso 1 1 calc R
C120 C 0.7071(19) 0.7819(13) 0.3581(5) 0.089(5) Uani 1 1 d .
H38 H 0.8032 0.7990 0.3571 0.106 Uiso 1 1 calc R
C121 C 0.9688(15) 1.2376(12) 0.5036(4) 0.065(4) Uani 1 1 d .
C122 C 0.9817(16) 1.2929(10) 0.4690(4) 0.061(4) Uani 1 1 d .
H39 H 0.9283 1.2827 0.4491 0.073 Uiso 1 1 calc R
C123 C 1.0719(16) 1.3621(12) 0.4638(4) 0.070(4) Uani 1 1 d .
H40 H 1.0816 1.3986 0.4405 0.084 Uiso 1 1 calc R
C124 C 1.1482(15) 1.3776(11) 0.4931(4) 0.063(4) Uani 1 1 d .
C125 C 1.1298(16) 1.3252(12) 0.5278(4) 0.070(4) Uani 1 1 d .
H41 H 1.1788 1.3387 0.5477 0.084 Uiso 1 1 calc R
C126 C 1.0435(17) 1.2561(11) 0.5334(4) 0.065(4) Uani 1 1 d .
H42 H 1.0333 1.2207 0.5569 0.078 Uiso 1 1 calc R
C127 C 1.2479(17) 1.4526(12) 0.4861(5) 0.077(4) Uani 1 1 d .
H43 H 1.2940 1.4490 0.4618 0.092 Uiso 1 1 calc R
H44 H 1.1798 1.5269 0.4865 0.092 Uiso 1 1 calc R
C128 C 1.3804(16) 1.4721(11) 0.5417(4) 0.066(4) Uani 1 1 d .
H45 H 1.2998 1.5329 0.5473 0.079 Uiso 1 1 calc R
C129 C 1.5880(18) 1.3377(13) 0.5442(5) 0.079(4) Uani 1 1 d .
H46 H 1.6856 1.2871 0.5527 0.095 Uiso 1 1 calc R
C130 C 1.5057(18) 1.3375(12) 0.5145(4) 0.072(4) Uani 1 1 d .
H47 H 1.5326 1.2869 0.4984 0.087 Uiso 1 1 calc R
C131 C 0.8403(16) 0.9468(14) 0.5776(4) 0.068(4) Uani 1 1 d .
C132 C 0.9229(19) 0.9581(16) 0.6059(5) 0.093(5) Uani 1 1 d .
H48 H 0.9709 1.0134 0.6034 0.112 Uiso 1 1 calc R
C133 C 0.937(2) 0.887(2) 0.6393(5) 0.104(7) Uani 1 1 d .
H49 H 0.9916 0.8954 0.6593 0.125 Uiso 1 1 calc R
C134 C 0.870(2) 0.808(2) 0.6412(5) 0.103(7) Uani 1 1 d .
C135 C 0.7857(19) 0.7939(13) 0.6134(5) 0.083(5) Uani 1 1 d .
H50 H 0.7385 0.7383 0.6155 0.099 Uiso 1 1 calc R
C136 C 0.7745(18) 0.8687(14) 0.5815(4) 0.073(4) Uani 1 1 d .
H51 H 0.7164 0.8627 0.5617 0.087 Uiso 1 1 calc R
C137 C 0.893(2) 0.728(2) 0.6760(6) 0.169(14) Uani 1 1 d .
H52 H 0.9549 0.6563 0.6712 0.203 Uiso 1 1 calc R
H53 H 0.9523 0.7495 0.6936 0.203 Uiso 1 1 calc R
C138 C 0.6386(17) 0.7894(16) 0.7085(5) 0.104(6) Uani 1 1 d D
H54 H 0.6399 0.8528 0.7169 0.125 Uiso 1 1 calc R
C139 C 0.569(3) 0.6511(17) 0.7004(8) 0.215(17) Uani 1 1 d DU
H55 H 0.5139 0.6000 0.7026 0.258 Uiso 1 1 calc R
C140 C 0.710(3) 0.644(2) 0.6845(8) 0.200(16) Uani 1 1 d DU
H56 H 0.7682 0.5889 0.6715 0.240 Uiso 1 1 calc R
O1 O 0.720(3) 1.002(2) 0.7120(7) 0.235(11) Uani 1 1 d .
O2 O 0.236(3) 0.5072(17) 0.2118(5) 0.230(12) Uani 1 1 d .
O3 O 0.756(4) 1.041(3) 0.7722(11) 0.38(2) Uani 1 1 d .
O4 O -0.230(7) 0.642(5) 0.2695(11) 0.23(3) Uani 0.46(4) 1 d PU
O4B O 0.012(7) 0.605(4) 0.2589(12) 0.28(3) Uani 0.54(4) 1 d PU

loop_
_atom_site_aniso_label
_atom_site_aniso_U_11
_atom_site_aniso_U_22
_atom_site_aniso_U_33
_atom_site_aniso_U_23
_atom_site_aniso_U_13
_atom_site_aniso_U_12
Hg1 0.0738(4) 0.0767(4) 0.0739(4) -0.0152(3) -0.0020(3) -0.0349(3)
Hg2 0.0580(4) 0.0698(4) 0.0953(5) -0.0215(3) 0.0007(3) -0.0255(3)
Hg3 0.112(2) 0.231(4) 0.0902(18) 0.013(2) -0.0044(14) -0.098(3)
Hg4 0.0830(18) 0.235(5) 0.130(3) 0.069(3) 0.0135(17) 0.002(2)
I1 0.1095(9) 0.0697(7) 0.1135(9) -0.0241(6) 0.0041(7) -0.0410(7)
I2 0.0732(8) 0.1856(16) 0.0953(9) -0.0313(9) -0.0134(7) -0.0084(9)
I3 0.0568(7) 0.1434(12) 0.1300(10) -0.0404(9) -0.0041(7) -0.0289(7)
I4 0.0787(7) 0.0665(7) 0.1092(8) -0.0167(6) 0.0076(6) -0.0130(6)
I5 0.233(8) 0.318(10) 0.108(4) 0.095(5) -0.075(5) -0.200(8)
I6 0.141(3) 0.170(4) 0.149(4) -0.029(3) 0.035(3) -0.066(3)
I7 0.116(3) 0.313(10) 0.116(3) 0.051(5) 0.022(3) -0.062(5)
I8 0.278(8) 0.221(8) 0.196(7) 0.053(6) 0.063(6) 0.080(6)
N1 0.044(6) 0.052(6) 0.054(6) -0.013(5) 0.014(5) -0.018(5)
N2 0.043(6) 0.048(6) 0.067(7) -0.015(5) 0.002(5) -0.019(5)
N3 0.046(6) 0.049(6) 0.060(7) -0.008(5) 0.005(5) -0.021(5)
N11 0.032(5) 0.033(5) 0.083(8) 0.001(5) 0.000(5) -0.014(5)
N12 0.052(7) 0.055(7) 0.076(7) -0.014(6) -0.007(6) -0.016(6)
N21 0.081(10) 0.096(10) 0.072(8) -0.027(7) 0.005(7) -0.047(9)
N22 0.088(11) 0.097(12) 0.070(8) -0.031(8) 0.010(7) -0.022(9)
N31 0.150(16) 0.088(11) 0.079(10) -0.007(9) 0.037(11) -0.016(11)
N32 0.148(15) 0.191(17) 0.168(16) 0.035(14) -0.020(13) 0.006(13)
N101 0.043(6) 0.061(7) 0.076(8) -0.017(6) 0.012(6) -0.013(5)
N102 0.046(6) 0.057(7) 0.068(7) -0.014(5) -0.009(5) -0.020(5)
N103 0.042(6) 0.073(8) 0.081(8) -0.026(7) -0.005(6) 0.002(6)
N111 0.063(8) 0.056(7) 0.091(9) -0.012(6) -0.007(6) -0.024(7)
N112 0.047(7) 0.092(10) 0.089(9) -0.025(7) 0.016(6) -0.022(7)
N121 0.047(7) 0.051(7) 0.099(9) -0.019(6) 0.003(6) -0.013(6)
N122 0.053(7) 0.066(8) 0.092(9) -0.022(7) -0.005(7) -0.023(6)
N131 0.164(19) 0.086(12) 0.069(9) -0.001(9) -0.028(11) -0.015(12)
N132 0.138(16) 0.18(2) 0.089(11) 0.049(12) -0.022(10) -0.096(15)
C1 0.030(6) 0.057(8) 0.079(10) -0.023(7) -0.006(6) -0.008(6)
C2 0.042(7) 0.048(7) 0.058(8) -0.009(6) -0.006(6) -0.011(6)
C3 0.043(7) 0.044(7) 0.069(9) -0.012(6) 0.000(6) -0.011(6)
C11 0.041(7) 0.046(7) 0.077(9) -0.016(7) -0.002(6) -0.016(6)
C12 0.054(8) 0.045(7) 0.074(9) -0.009(6) 0.012(7) -0.020(6)
C13 0.058(8) 0.055(8) 0.059(8) -0.005(6) -0.004(6) -0.027(7)
C14 0.041(7) 0.050(7) 0.071(9) -0.015(6) 0.000(6) -0.014(6)
C15 0.050(7) 0.058(8) 0.050(7) 0.006(6) -0.005(6) -0.024(6)
C16 0.068(9) 0.061(8) 0.049(7) -0.004(6) -0.007(6) -0.028(7)
C17 0.059(8) 0.052(8) 0.083(10) 0.003(7) -0.006(7) -0.028(7)
C18 0.057(9) 0.041(7) 0.078(9) -0.022(7) 0.008(7) -0.022(7)
C19 0.057(9) 0.061(9) 0.075(9) -0.016(7) 0.003(7) -0.015(7)
C20 0.076(10) 0.070(10) 0.066(9) -0.009(7) 0.001(8) -0.043(9)
C21 0.044(7) 0.045(7) 0.057(7) -0.013(6) 0.008(6) -0.022(6)
C22 0.087(11) 0.057(8) 0.071(9) -0.015(7) -0.016(8) -0.038(8)
C23 0.078(10) 0.091(11) 0.073(10) -0.010(8) -0.012(8) -0.044(9)
C24 0.105(12) 0.064(9) 0.056(8) 0.006(7) -0.015(8) -0.049(9)
C25 0.074(10) 0.071(9) 0.066(9) -0.008(8) -0.016(8) -0.033(8)
C26 0.059(8) 0.050(8) 0.065(8) -0.009(6) -0.001(7) -0.021(7)
C27 0.157(18) 0.086(12) 0.069(10) -0.013(9) -0.015(11) -0.074(12)
C28 0.059(10) 0.096(14) 0.081(11) -0.029(9) 0.010(8) -0.013(10)
C29 0.114(17) 0.088(13) 0.120(15) -0.024(11) 0.013(12) -0.063(13)
C30 0.091(14) 0.127(18) 0.102(14) -0.034(13) -0.002(11) -0.030(14)
C31 0.032(6) 0.049(7) 0.065(8) -0.011(6) 0.007(6) -0.010(6)
C32 0.058(8) 0.057(8) 0.061(8) -0.019(6) 0.005(6) -0.025(7)
C33 0.060(9) 0.067(9) 0.069(9) -0.002(7) 0.023(7) -0.030(7)
C34 0.071(9) 0.053(8) 0.059(9) 0.007(7) -0.002(7) -0.016(7)
C35 0.061(9) 0.102(12) 0.053(8) 0.003(8) -0.006(7) -0.031(9)
C36 0.062(9) 0.064(8) 0.058(8) -0.003(7) -0.002(7) -0.033(7)
C37 0.076(11) 0.084(11) 0.078(10) -0.001(9) 0.019(8) -0.026(9)
C38 0.18(3) 0.15(2) 0.069(13) -0.010(13) 0.051(14) -0.06(2)
C39 0.21(3) 0.17(3) 0.19(3) -0.031(19) 0.010(18) -0.040(18)
C39B 0.20(3) 0.20(3) 0.18(3) -0.037(18) 0.033(18) -0.041(18)
C40 0.14(2) 0.14(2) 0.11(2) -0.046(17) 0.023(17) -0.030(16)
C40B 0.100(18) 0.114(18) 0.078(16) -0.011(15) 0.019(14) -0.013(15)
C101 0.035(7) 0.061(8) 0.063(8) -0.019(7) 0.015(6) -0.008(6)
C102 0.036(7) 0.069(9) 0.078(10) -0.024(8) 0.008(7) -0.010(7)
C103 0.038(7) 0.062(9) 0.095(11) -0.027(8) 0.010(7) -0.015(7)
C111 0.048(7) 0.039(7) 0.077(9) -0.012(6) 0.002(6) -0.017(6)
C112 0.054(8) 0.052(8) 0.073(9) 0.002(7) -0.007(7) -0.017(7)
C113 0.057(8) 0.058(8) 0.075(9) -0.020(7) 0.000(7) -0.033(7)
C114 0.056(8) 0.056(8) 0.056(8) -0.009(7) -0.016(7) -0.010(7)
C115 0.078(11) 0.065(9) 0.087(11) -0.003(8) 0.003(8) -0.038(9)
C116 0.062(9) 0.061(9) 0.079(10) -0.002(7) -0.007(7) -0.035(7)
C117 0.073(10) 0.057(9) 0.086(10) -0.003(7) -0.021(8) -0.015(8)
C118 0.068(10) 0.056(9) 0.075(10) -0.004(7) -0.011(8) -0.009(8)
C119 0.063(10) 0.055(9) 0.125(14) -0.010(9) -0.001(9) -0.017(8)
C120 0.061(10) 0.069(11) 0.133(15) -0.016(10) -0.016(10) -0.015(9)
C121 0.044(8) 0.067(9) 0.086(10) -0.022(8) 0.004(7) -0.018(7)
C122 0.058(8) 0.051(8) 0.075(9) -0.011(7) -0.002(7) -0.017(7)
C123 0.050(8) 0.070(10) 0.092(11) -0.028(8) 0.005(8) -0.014(8)
C124 0.045(8) 0.049(8) 0.092(11) -0.014(7) -0.008(7) -0.007(6)
C125 0.054(9) 0.067(9) 0.088(11) -0.020(8) -0.022(8) -0.011(8)
C126 0.068(9) 0.059(9) 0.072(9) -0.016(7) 0.003(7) -0.022(8)
C127 0.051(9) 0.070(10) 0.111(12) -0.018(9) -0.011(8) -0.017(8)
C128 0.044(8) 0.057(8) 0.100(11) -0.023(8) 0.000(8) -0.014(7)
C129 0.052(9) 0.082(11) 0.104(12) -0.027(9) 0.017(9) -0.016(8)
C130 0.066(10) 0.069(10) 0.084(10) -0.027(8) -0.005(8) -0.014(8)
C131 0.047(8) 0.092(12) 0.055(9) -0.012(8) -0.001(7) -0.005(8)
C132 0.060(10) 0.125(15) 0.094(13) -0.020(11) 0.009(9) -0.027(10)
C133 0.068(12) 0.138(19) 0.081(13) -0.022(13) 0.010(10) 0.007(13)
C134 0.066(12) 0.135(19) 0.072(12) -0.007(12) 0.022(10) 0.013(12)
C135 0.070(11) 0.074(11) 0.086(12) -0.001(9) 0.003(9) -0.002(9)
C136 0.060(9) 0.094(12) 0.056(9) -0.011(8) 0.014(7) -0.015(9)
C137 0.065(13) 0.24(3) 0.117(17) 0.080(18) 0.038(12) 0.017(15)
C138 0.115(17) 0.085(13) 0.105(14) -0.005(11) 0.000(13) -0.025(13)
C139 0.34(4) 0.13(2) 0.23(3) 0.00(2) -0.08(3) -0.16(3)
C140 0.19(3) 0.22(3) 0.16(2) -0.03(2) 0.04(2) -0.02(3)
O1 0.22(2) 0.20(2) 0.23(2) 0.003(18) 0.020(18) -0.002(19)
O2 0.31(3) 0.173(18) 0.131(14) -0.009(12) -0.046(16) 0.038(19)
O3 0.28(4) 0.29(4) 0.48(5) -0.04(4) 0.21(4) 0.00(3)
O4 0.28(5) 0.28(5) 0.12(3) -0.11(3) 0.01(3) -0.05(4)
O4B 0.31(5) 0.30(5) 0.19(3) -0.10(3) -0.09(3) 0.02(3)

loop_
_atom_type_symbol
_atom_type_description
_atom_type_scat_dispersion_real
_atom_type_scat_dispersion_imag
_atom_type_scat_source
Hg Hg -2.3894 9.2266 'International Tables Vol C Tables 4.2.6.8 and 6.1.1.4'
I I -0.4742 1.8119 'International Tables Vol C Tables 4.2.6.8 and 6.1.1.4'
N N 0.0061 0.0033 'International Tables Vol C Tables 4.2.6.8 and 6.1.1.4'
C C 0.0033 0.0016 'International Tables Vol C Tables 4.2.6.8 and 6.1.1.4'
H H 0.0000 0.0000 'International Tables Vol C Tables 4.2.6.8 and 6.1.1.4'
O O 0.0106 0.0060 'International Tables Vol C Tables 4.2.6.8 and 6.1.1.4'

loop_
_geom_angle_atom_site_label_1
_geom_angle_atom_site_label_2
_geom_angle_atom_site_label_3
_geom_angle
_geom_angle_site_symmetry_1
_geom_angle_site_symmetry_3
N22 Hg1 N12 96.4(4) 2_665 .
N22 Hg1 I2 105.7(4) 2_665 .
N12 Hg1 I2 102.3(3) . .
N22 Hg1 I1 104.9(4) 2_665 .
N12 Hg1 I1 99.8(3) . .
I2 Hg1 I1 139.55(6) . .
N112 Hg2 N122 85.6(4) . 2_776
N112 Hg2 I3 109.6(3) . .
N122 Hg2 I3 103.3(3) 2_776 .
N112 Hg2 I4 101.7(3) . .
N122 Hg2 I4 100.6(3) 2_776 .
I3 Hg2 I4 141.61(5) . .
Hg4 Hg3 N132 111.5(7) . 2_666
Hg4 Hg3 I7 110.6(6) . .
N132 Hg3 I7 133.9(5) 2_666 .
Hg4 Hg3 I5 128.1(6) . .
N132 Hg3 I5 114.9(5) 2_666 .
I7 Hg3 I5 19.1(4) . .
Hg4 Hg3 I6 56.7(5) . .
N132 Hg3 I6 107.4(4) 2_666 .
I7 Hg3 I6 110.8(3) . .
I5 Hg3 I6 124.9(3) . .
Hg4 Hg3 I8 38.4(5) . .
N132 Hg3 I8 107.5(4) 2_666 .
I7 Hg3 I8 117.0(3) . .
I5 Hg3 I8 134.7(3) . .
I6 Hg3 I8 18.9(3) . .
Hg3 Hg4 N32 118.4(8) . .
Hg3 Hg4 I6 104.8(6) . .
N32 Hg4 I6 134.6(8) . .
Hg3 Hg4 I8 129.7(6) . .
N32 Hg4 I8 109.4(7) . .
I6 Hg4 I8 25.4(4) . .
Hg3 Hg4 I7 51.6(6) . .
N32 Hg4 I7 108.8(7) . .
I6 Hg4 I7 108.4(3) . .
I8 Hg4 I7 125.6(3) . .
Hg3 Hg4 N132 50.9(5) . 2_666
N32 Hg4 N132 92.9(6) . 2_666
I6 Hg4 N132 104.8(4) . 2_666
I8 Hg4 N132 114.7(4) . 2_666
I7 Hg4 N132 100.5(5) . 2_666
Hg3 Hg4 I5 39.5(5) . .
N32 Hg4 I5 107.6(7) . .
I6 Hg4 I5 114.5(4) . .
I8 Hg4 I5 135.4(3) . .
I7 Hg4 I5 13.6(3) . .
N132 Hg4 I5 87.1(4) 2_666 .
I7 I5 Hg3 56.8(9) . .
I7 I5 Hg4 45.9(9) . .
I8 I6 Hg4 93.1(6) . .
I8 I6 Hg3 111.2(6) . .
I5 I7 Hg3 104.1(11) . .
I5 I7 Hg4 120.5(11) . .
I6 I8 Hg4 61.5(5) . .
I6 I8 Hg3 49.9(5) . .
C3 N1 C1 116.5(11) . .
C1 N2 C2 114.5(11) . .
C2 N3 C3 117.5(11) . .
C20 N11 C18 107.0(11) . .
C20 N11 C17 122.1(12) . .
C18 N11 C17 130.7(11) . .
C18 N12 C19 106.1(11) . .
C18 N12 Hg1 129.1(10) . .
C19 N12 Hg1 124.8(9) . .
C28 N21 C30 106.4(14) . .
C28 N21 C27 127.7(17) . .
C30 N21 C27 124.6(16) . .
C28 N22 C29 106.2(14) . .
C28 N22 Hg1 126.4(11) . 2_665
C29 N22 Hg1 121.9(12) . 2_665
C40 N31 C38 110.5(16) . .
C40B N31 C38 108.4(16) . .
C40 N31 C37 121(2) . .
C40B N31 C37 125.4(16) . .
C38 N31 C37 123.1(15) . .
C39B N32 C39 58(4) . .
C39B N32 C38 112.6(17) . .
C39 N32 C38 111.7(17) . .
C39B N32 Hg4 121.3(14) . .
C39 N32 Hg4 120(2) . .
C38 N32 Hg4 118.7(13) . .
C103 N101 C101 115.4(12) . .
C102 N102 C101 116.0(12) . .
C103 N103 C102 115.6(12) . .
C118 N111 C120 107.5(13) . .
C118 N111 C117 126.7(13) . .
C120 N111 C117 125.8(13) . .
C119 N112 C118 105.4(14) . .
C119 N112 Hg2 121.7(11) . .
C118 N112 Hg2 129.8(10) . .
C128 N121 C130 108.2(12) . .
C128 N121 C127 128.0(12) . .
C130 N121 C127 123.4(12) . .
C128 N122 C129 107.6(13) . .
C128 N122 Hg2 125.2(11) . 2_776
C129 N122 Hg2 125.2(10) . 2_776
C140 N131 C138 112.3(15) . .
C140 N131 C137 113.9(19) . .
C138 N131 C137 134(2) . .
C139 N132 C138 112.6(14) . .
C139 N132 Hg3 123.9(11) . 2_666
C138 N132 Hg3 122.8(12) . 2_666
C139 N132 Hg4 140.6(11) . 2_666
C138 N132 Hg4 105.3(12) . 2_666
N1 C1 N2 124.7(12) . .
N1 C1 C11 119.2(11) . .
N2 C1 C11 116.1(12) . .
N3 C2 N2 123.8(11) . .
N3 C2 C21 118.8(11) . .
N2 C2 C21 117.3(11) . .
N1 C3 N3 122.8(12) . .
N1 C3 C31 119.2(11) . .
N3 C3 C31 117.9(11) . .
C16 C11 C12 119.4(12) . .
C16 C11 C1 123.8(12) . .
C12 C11 C1 116.7(12) . .
C13 C12 C11 121.2(12) . .
C13 C12 H1 119.4 . .
C11 C12 H1 119.4 . .
C12 C13 C14 120.6(12) . .
C12 C13 H2 119.7 . .
C14 C13 H2 119.7 . .
C15 C14 C13 116.7(12) . .
C15 C14 C17 120.7(12) . .
C13 C14 C17 122.5(11) . .
C14 C15 C16 121.5(11) . .
C14 C15 H3 119.2 . .
C16 C15 H3 119.2 . .
C11 C16 C15 120.5(12) . .
C11 C16 H4 119.7 . .
C15 C16 H4 119.7 . .
N11 C17 C14 113.2(10) . .
N11 C17 H5 108.9 . .
C14 C17 H5 108.9 . .
N11 C17 H6 108.9 . .
C14 C17 H6 108.9 . .
H5 C17 H6 107.8 . .
N12 C18 N11 112.0(12) . .
N12 C18 H7 124.0 . .
N11 C18 H7 124.0 . .
C20 C19 N12 108.5(12) . .
C20 C19 H8 125.8 . .
N12 C19 H8 125.8 . .
N11 C20 C19 106.4(13) . .
N11 C20 H9 126.8 . .
C19 C20 H9 126.8 . .
C22 C21 C26 117.6(11) . .
C22 C21 C2 124.1(11) . .
C26 C21 C2 118.2(11) . .
C23 C22 C21 122.1(13) . .
C23 C22 H10 118.9 . .
C21 C22 H10 118.9 . .
C22 C23 C24 120.3(14) . .
C22 C23 H11 119.8 . .
C24 C23 H11 119.8 . .
C25 C24 C23 119.1(13) . .
C25 C24 C27 123.0(13) . .
C23 C24 C27 117.9(13) . .
C24 C25 C26 121.0(14) . .
C24 C25 H12 119.5 . .
C26 C25 H12 119.5 . .
C21 C26 C25 119.8(12) . .
C21 C26 H13 120.1 . .
C25 C26 H13 120.1 . .
N21 C27 C24 112.7(12) . .
N21 C27 H14 109.1 . .
C24 C27 H14 109.1 . .
N21 C27 H15 109.1 . .
C24 C27 H15 109.1 . .
H14 C27 H15 107.8 . .
N21 C28 N22 111.7(13) . .
N21 C28 H16 124.1 . .
N22 C28 H16 124.1 . .
C30 C29 N22 108.5(15) . .
C30 C29 H17 125.8 . .
N22 C29 H17 125.8 . .
C29 C30 N21 106.9(14) . .
C29 C30 H18 126.5 . .
N21 C30 H18 126.5 . .
C32 C31 C36 119.2(11) . .
C32 C31 C3 121.9(12) . .
C36 C31 C3 118.9(11) . .
C33 C32 C31 119.7(12) . .
C33 C32 H19 120.2 . .
C31 C32 H19 120.2 . .
C32 C33 C34 122.5(13) . .
C32 C33 H20 118.7 . .
C34 C33 H20 118.7 . .
C35 C34 C33 116.2(13) . .
C35 C34 C37 121.1(14) . .
C33 C34 C37 122.7(14) . .
C34 C35 C36 126.0(14) . .
C34 C35 H21 117.0 . .
C36 C35 H21 117.0 . .
C35 C36 C31 116.2(13) . .
C35 C36 H22 121.9 . .
C31 C36 H22 121.9 . .
C34 C37 N31 109.1(13) . .
C34 C37 H23 109.9 . .
N31 C37 H23 109.9 . .
C34 C37 H24 109.9 . .
N31 C37 H24 109.9 . .
H23 C37 H24 108.3 . .
N32 C38 N31 99.1(17) . .
N32 C38 H25 130.5 . .
N31 C38 H25 130.5 . .
N32 C39 C40 104.5(18) . .
N32 C39 H26 127.7 . .
C40 C39 H26 127.7 . .
N32 C39B C40B 98.3(18) . .
N32 C39B H27 130.9 . .
C40B C39B H27 130.9 . .
N31 C40 C39 105.9(17) . .
N31 C40 H28 127.1 . .
C39 C40 H28 127.1 . .
N31 C40B C39B 109.6(14) . .
N31 C40B H29 125.2 . .
C39B C40B H29 125.2 . .
N101 C101 N102 124.7(12) . .
N101 C101 C111 117.9(12) . .
N102 C101 C111 117.4(11) . .
N102 C102 N103 123.5(13) . .
N102 C102 C121 118.7(13) . .
N103 C102 C121 117.8(13) . .
N103 C103 N101 124.8(14) . .
N103 C103 C131 117.8(14) . .
N101 C103 C131 117.4(13) . .
C112 C111 C116 119.9(12) . .
C112 C111 C101 119.7(12) . .
C116 C111 C101 120.3(12) . .
C111 C112 C113 119.0(12) . .
C111 C112 H30 120.5 . .
C113 C112 H30 120.5 . .
C114 C113 C112 120.5(12) . .
C114 C113 H31 119.7 . .
C112 C113 H31 119.7 . .
C113 C114 C115 119.9(12) . .
C113 C114 C117 120.7(13) . .
C115 C114 C117 119.3(13) . .
C114 C115 C116 119.3(13) . .
C114 C115 H32 120.3 . .
C116 C115 H32 120.3 . .
C111 C116 C115 121.1(13) . .
C111 C116 H33 119.5 . .
C115 C116 H33 119.5 . .
N111 C117 C114 114.0(11) . .
N111 C117 H34 108.7 . .
C114 C117 H34 108.7 . .
N111 C117 H35 108.7 . .
C114 C117 H35 108.7 . .
H34 C117 H35 107.6 . .
N111 C118 N112 110.5(14) . .
N111 C118 H36 124.8 . .
N112 C118 H36 124.8 . .
C120 C119 N112 110.2(15) . .
C120 C119 H37 124.9 . .
N112 C119 H37 124.9 . .
C119 C120 N111 106.4(15) . .
C119 C120 H38 126.8 . .
N111 C120 H38 126.8 . .
C122 C121 C126 119.7(13) . .
C122 C121 C102 119.4(13) . .
C126 C121 C102 120.6(14) . .
C123 C122 C121 120.3(13) . .
C123 C122 H39 119.8 . .
C121 C122 H39 119.8 . .
C122 C123 C124 119.5(15) . .
C122 C123 H40 120.2 . .
C124 C123 H40 120.2 . .
C123 C124 C125 119.9(14) . .
C123 C124 C127 117.7(14) . .
C125 C124 C127 122.4(13) . .
C126 C125 C124 121.5(13) . .
C126 C125 H41 119.3 . .
C124 C125 H41 119.3 . .
C125 C126 C121 119.0(14) . .
C125 C126 H42 120.5 . .
C121 C126 H42 120.5 . .
N121 C127 C124 112.0(12) . .
N121 C127 H43 109.2 . .
C124 C127 H43 109.2 . .
N121 C127 H44 109.2 . .
C124 C127 H44 109.2 . .
H43 C127 H44 107.9 . .
N122 C128 N121 111.8(13) . .
N122 C128 H45 124.1 . .
N121 C128 H45 124.1 . .
C130 C129 N122 107.3(13) . .
C130 C129 H46 126.4 . .
N122 C129 H46 126.4 . .
C129 C130 N121 105.1(13) . .
C129 C130 H47 127.5 . .
N121 C130 H47 127.5 . .
C136 C131 C132 119.2(16) . .
C136 C131 C103 120.6(13) . .
C132 C131 C103 120.1(17) . .
C131 C132 C133 120(2) . .
C131 C132 H48 119.8 . .
C133 C132 H48 119.8 . .
C134 C133 C132 117.3(19) . .
C134 C133 H49 121.3 . .
C132 C133 H49 121.3 . .
C133 C134 C135 123.9(19) . .
C133 C134 C137 117(2) . .
C135 C134 C137 119(3) . .
C134 C135 C136 115.2(18) . .
C134 C135 H50 122.4 . .
C136 C135 H50 122.4 . .
C131 C136 C135 123.9(16) . .
C131 C136 H51 118.1 . .
C135 C136 H51 118.1 . .
N131 C137 C134 111.0(16) . .
N131 C137 H52 109.4 . .
C134 C137 H52 109.4 . .
N131 C137 H53 109.4 . .
C134 C137 H53 109.4 . .
H52 C137 H53 108.0 . .
N132 C138 N131 101.9(18) . .
N132 C138 H54 129.1 . .
N131 C138 H54 129.1 . .
N132 C139 C140 106(2) . .
N132 C139 H55 127.0 . .
C140 C139 H55 127.0 . .
N131 C140 C139 106.7(11) . .
N131 C140 H56 126.7 . .
C139 C140 H56 126.7 . .

loop_
_geom_bond_atom_site_label_1
_geom_bond_atom_site_label_2
_geom_bond_distance
_geom_bond_site_symmetry_2
Hg1 N22 2.299(15) 2_665
Hg1 N12 2.371(11) .
Hg1 I2 2.6436(17) .
Hg1 I1 2.6571(16) .
Hg2 N112 2.328(14) .
Hg2 N122 2.412(12) 2_776
Hg2 I3 2.6425(16) .
Hg2 I4 2.6562(15) .
Hg3 Hg4 0.878(9) .
Hg3 N132 2.243(9) 2_666
Hg3 I7 2.248(9) .
Hg3 I5 2.606(9) .
Hg3 I6 2.678(8) .
Hg3 I8 3.264(10) .
Hg4 N32 2.256(9) .
Hg4 I6 2.316(7) .
Hg4 I8 2.632(8) .
Hg4 I7 2.685(10) .
Hg4 N132 2.691(12) 2_666
Hg4 I5 3.223(11) .
I5 I7 0.880(15) .
I6 I8 1.132(15) .
N1 C3 1.313(16) .
N1 C1 1.330(16) .
N2 C1 1.332(15) .
N2 C2 1.341(15) .
N3 C2 1.315(15) .
N3 C3 1.331(16) .
N11 C20 1.332(17) .
N11 C18 1.347(16) .
N11 C17 1.460(16) .
N12 C18 1.275(15) .
N12 C19 1.368(17) .
N21 C28 1.298(19) .
N21 C30 1.40(2) .
N21 C27 1.44(2) .
N22 C28 1.34(2) .
N22 C29 1.36(2) .
N22 Hg1 2.299(15) 2_665
N31 C40 1.295(17) .
N31 C40B 1.297(17) .
N31 C38 1.344(14) .
N31 C37 1.55(2) .
N32 C39B 1.286(17) .
N32 C39 1.292(17) .
N32 C38 1.33(3) .
N101 C103 1.331(17) .
N101 C101 1.333(16) .
N102 C102 1.319(16) .
N102 C101 1.336(17) .
N103 C103 1.324(18) .
N103 C102 1.364(17) .
N111 C118 1.293(18) .
N111 C120 1.391(19) .
N111 C117 1.421(18) .
N112 C119 1.350(19) .
N112 C118 1.354(19) .
N121 C128 1.334(18) .
N121 C130 1.362(17) .
N121 C127 1.478(17) .
N122 C128 1.238(16) .
N122 C129 1.401(19) .
N122 Hg2 2.412(12) 2_776
N131 C140 1.287(17) .
N131 C138 1.34(3) .
N131 C137 1.38(2) .
N132 C139 1.286(16) .
N132 C138 1.335(14) .
N132 Hg3 2.243(9) 2_666
N132 Hg4 2.691(12) 2_666
C1 C11 1.511(18) .
C2 C21 1.462(16) .
C3 C31 1.470(17) .
C11 C16 1.321(17) .
C11 C12 1.415(17) .
C12 C13 1.315(17) .
C12 H1 0.9500 .
C13 C14 1.434(17) .
C13 H2 0.9500 .
C14 C15 1.372(17) .
C14 C17 1.478(18) .
C15 C16 1.389(17) .
C15 H3 0.9500 .
C16 H4 0.9500 .
C17 H5 0.9900 .
C17 H6 0.9900 .
C18 H7 0.9500 .
C19 C20 1.363(18) .
C19 H8 0.9500 .
C20 H9 0.9500 .
C21 C22 1.381(17) .
C21 C26 1.396(17) .
C22 C23 1.353(19) .
C22 H10 0.9500 .
C23 C24 1.42(2) .
C23 H11 0.9500 .
C24 C25 1.326(19) .
C24 C27 1.507(19) .
C25 C26 1.426(18) .
C25 H12 0.9500 .
C26 H13 0.9500 .
C27 H14 0.9900 .
C27 H15 0.9900 .
C28 H16 0.9500 .
C29 C30 1.35(3) .
C29 H17 0.9500 .
C30 H18 0.9500 .
C31 C32 1.385(17) .
C31 C36 1.425(17) .
C32 C33 1.367(17) .
C32 H19 0.9500 .
C33 C34 1.383(19) .
C33 H20 0.9500 .
C34 C35 1.34(2) .
C34 C37 1.450(19) .
C35 C36 1.374(18) .
C35 H21 0.9500 .
C36 H22 0.9500 .
C37 H23 0.9900 .
C37 H24 0.9900 .
C38 H25 0.9500 .
C39 C40 1.36(2) .
C39 H26 0.9500 .
C39B C40B 1.36(2) .
C39B H27 0.9500 .
C40 H28 0.9500 .
C40B H29 0.9500 .
C101 C111 1.481(18) .
C102 C121 1.45(2) .
C103 C131 1.48(2) .
C111 C112 1.358(18) .
C111 C116 1.360(17) .
C112 C113 1.413(18) .
C112 H30 0.9500 .
C113 C114 1.356(18) .
C113 H31 0.9500 .
C114 C115 1.366(19) .
C114 C117 1.517(18) .
C115 C116 1.391(19) .
C115 H32 0.9500 .
C116 H33 0.9500 .
C117 H34 0.9900 .
C117 H35 0.9900 .
C118 H36 0.9500 .
C119 C120 1.32(2) .
C119 H37 0.9500 .
C120 H38 0.9500 .
C121 C122 1.410(19) .
C121 C126 1.417(19) .
C122 C123 1.39(2) .
C122 H39 0.9500 .
C123 C124 1.390(19) .
C123 H40 0.9500 .
C124 C125 1.41(2) .
C124 C127 1.52(2) .
C125 C126 1.36(2) .
C125 H41 0.9500 .
C126 H42 0.9500 .
C127 H43 0.9900 .
C127 H44 0.9900 .
C128 H45 0.9500 .
C129 C130 1.36(2) .
C129 H46 0.9500 .
C130 H47 0.9500 .
C131 C136 1.33(2) .
C131 C132 1.37(2) .
C132 C133 1.43(3) .
C132 H48 0.9500 .
C133 C134 1.36(3) .
C133 H49 0.9500 .
C134 C135 1.38(3) .
C134 C137 1.53(3) .
C135 C136 1.42(2) .
C135 H50 0.9500 .
C136 H51 0.9500 .
C137 H52 0.9900 .
C137 H53 0.9900 .
C138 H54 0.9500 .
C139 C140 1.36(4) .
C139 H55 0.9500 .
C140 H56 0.9500 .

loop_
_geom_torsion_atom_site_label_1
_geom_torsion_atom_site_label_2
_geom_torsion_atom_site_label_3
_geom_torsion_atom_site_label_4
_geom_torsion
_geom_torsion_site_symmetry_1
_geom_torsion_site_symmetry_4
N132 Hg3 Hg4 N32 68.5(9) 2_666 .
I7 Hg3 Hg4 N32 -92.3(8) . .
I5 Hg3 Hg4 N32 -83.4(9) . .
I6 Hg3 Hg4 N32 165.8(9) . .
I8 Hg3 Hg4 N32 159.9(11) . .
N132 Hg3 Hg4 I6 -97.3(6) 2_666 .
I7 Hg3 Hg4 I6 102.0(4) . .
I5 Hg3 Hg4 I6 110.8(6) . .
I8 Hg3 Hg4 I6 -5.9(4) . .
N132 Hg3 Hg4 I8 -91.4(7) 2_666 .
I7 Hg3 Hg4 I8 107.8(6) . .
I5 Hg3 Hg4 I8 116.7(7) . .
I6 Hg3 Hg4 I8 5.9(4) . .
N132 Hg3 Hg4 I7 160.8(8) 2_666 .
I5 Hg3 Hg4 I7 8.8(5) . .
I6 Hg3 Hg4 I7 -102.0(4) . .
I8 Hg3 Hg4 I7 -107.8(6) . .
I7 Hg3 Hg4 N132 -160.8(8) . 2_666
I5 Hg3 Hg4 N132 -151.9(9) . 2_666
I6 Hg3 Hg4 N132 97.3(6) . 2_666
I8 Hg3 Hg4 N132 91.4(7) . 2_666
N132 Hg3 Hg4 I5 151.9(9) 2_666 .
I7 Hg3 Hg4 I5 -8.8(5) . .
I6 Hg3 Hg4 I5 -110.8(6) . .
I8 Hg3 Hg4 I5 -116.7(7) . .
Hg4 Hg3 I5 I7 -26.1(13) . .
N132 Hg3 I5 I7 -177.2(11) 2_666 .
I6 Hg3 I5 I7 46.3(12) . .
I8 Hg3 I5 I7 25.2(12) . .
N132 Hg3 I5 Hg4 -151.1(9) 2_666 .
I7 Hg3 I5 Hg4 26.1(13) . .
I6 Hg3 I5 Hg4 72.4(8) . .
I8 Hg3 I5 Hg4 51.2(7) . .
Hg3 Hg4 I5 I7 149.2(15) . .
N32 Hg4 I5 I7 -97.2(13) . .
I6 Hg4 I5 I7 65.7(13) . .
I8 Hg4 I5 I7 47.7(13) . .
N132 Hg4 I5 I7 170.6(13) 2_666 .
N32 Hg4 I5 Hg3 113.5(9) . .
I6 Hg4 I5 Hg3 -83.6(8) . .
I8 Hg4 I5 Hg3 -101.5(8) . .
I7 Hg4 I5 Hg3 -149.2(15) . .
N132 Hg4 I5 Hg3 21.4(7) 2_666 .
Hg3 Hg4 I6 I8 169.4(8) . .
N32 Hg4 I6 I8 7.1(10) . .
I7 Hg4 I6 I8 -136.7(7) . .
N132 Hg4 I6 I8 116.7(7) 2_666 .
I5 Hg4 I6 I8 -149.7(6) . .
N32 Hg4 I6 Hg3 -162.3(10) . .
I8 Hg4 I6 Hg3 -169.4(8) . .
I7 Hg4 I6 Hg3 53.9(6) . .
N132 Hg4 I6 Hg3 -52.7(6) 2_666 .
I5 Hg4 I6 Hg3 40.9(6) . .
Hg4 Hg3 I6 I8 -11.4(8) . .
N132 Hg3 I6 I8 93.3(8) 2_666 .
I7 Hg3 I6 I8 -112.9(7) . .
I5 Hg3 I6 I8 -127.6(7) . .
N132 Hg3 I6 Hg4 104.6(7) 2_666 .
I7 Hg3 I6 Hg4 -101.6(7) . .
I5 Hg3 I6 Hg4 -116.2(7) . .
I8 Hg3 I6 Hg4 11.4(8) . .
Hg4 I5 I7 Hg3 -7.5(4) . .
Hg3 I5 I7 Hg4 7.5(4) . .
Hg4 Hg3 I7 I5 158.3(11) . .
N132 Hg3 I7 I5 3.5(14) 2_666 .
I6 Hg3 I7 I5 -140.6(10) . .
I8 Hg3 I7 I5 -160.2(10) . .
N132 Hg3 I7 Hg4 -154.8(10) 2_666 .
I5 Hg3 I7 Hg4 -158.3(11) . .
I6 Hg3 I7 Hg4 61.0(6) . .
I8 Hg3 I7 Hg4 41.5(5) . .
Hg3 Hg4 I7 I5 -24.6(13) . .
N32 Hg4 I7 I5 87.2(13) . .
I6 Hg4 I7 I5 -119.1(12) . .
I8 Hg4 I7 I5 -140.4(11) . .
N132 Hg4 I7 I5 -9.5(13) 2_666 .
N32 Hg4 I7 Hg3 111.8(8) . .
I6 Hg4 I7 Hg3 -94.6(7) . .
I8 Hg4 I7 Hg3 -115.8(7) . .
N132 Hg4 I7 Hg3 15.1(6) 2_666 .
I5 Hg4 I7 Hg3 24.6(13) . .
Hg3 I6 I8 Hg4 3.6(3) . .
Hg4 I6 I8 Hg3 -3.6(3) . .
Hg3 Hg4 I8 I6 -13.4(10) . .
N32 Hg4 I8 I6 -174.7(8) . .
I7 Hg4 I8 I6 53.1(7) . .
N132 Hg4 I8 I6 -71.9(7) 2_666 .
I5 Hg4 I8 I6 40.8(8) . .
N32 Hg4 I8 Hg3 -161.3(10) . .
I6 Hg4 I8 Hg3 13.4(10) . .
I7 Hg4 I8 Hg3 66.5(8) . .
N132 Hg4 I8 Hg3 -58.6(7) 2_666 .
I5 Hg4 I8 Hg3 54.1(7) . .
Hg4 Hg3 I8 I6 164.6(11) . .
N132 Hg3 I8 I6 -92.7(8) 2_666 .
I7 Hg3 I8 I6 75.0(7) . .
I5 Hg3 I8 I6 66.1(7) . .
N132 Hg3 I8 Hg4 102.7(9) 2_666 .
I7 Hg3 I8 Hg4 -89.6(8) . .
I5 Hg3 I8 Hg4 -98.5(9) . .
I6 Hg3 I8 Hg4 -164.6(11) . .
N22 Hg1 N12 C18 87.5(12) 2_665 .
I2 Hg1 N12 C18 -164.8(11) . .
I1 Hg1 N12 C18 -18.9(12) . .
N22 Hg1 N12 C19 -92.9(12) 2_665 .
I2 Hg1 N12 C19 14.8(11) . .
I1 Hg1 N12 C19 160.7(11) . .
Hg3 Hg4 N32 C39B 120(3) . .
I6 Hg4 N32 C39B -79(3) . .
I8 Hg4 N32 C39B -76(3) . .
I7 Hg4 N32 C39B 64(3) . .
N132 Hg4 N32 C39B 166(3) 2_666 .
I5 Hg4 N32 C39B 78(3) . .
Hg3 Hg4 N32 C39 -172(4) . .
I6 Hg4 N32 C39 -11(4) . .
I8 Hg4 N32 C39 -8(4) . .
I7 Hg4 N32 C39 132(4) . .
N132 Hg4 N32 C39 -125(4) 2_666 .
I5 Hg4 N32 C39 147(3) . .
Hg3 Hg4 N32 C38 -28(2) . .
I6 Hg4 N32 C38 132.9(15) . .
I8 Hg4 N32 C38 136.1(16) . .
I7 Hg4 N32 C38 -83.5(17) . .
N132 Hg4 N32 C38 18.6(17) 2_666 .
I5 Hg4 N32 C38 -69.2(17) . .
N122 Hg2 N112 C119 78.3(13) 2_776 .
I3 Hg2 N112 C119 -179.2(12) . .
I4 Hg2 N112 C119 -21.7(13) . .
N122 Hg2 N112 C118 -78.9(13) 2_776 .
I3 Hg2 N112 C118 23.6(13) . .
I4 Hg2 N112 C118 -178.9(12) . .
C3 N1 C1 N2 -4.5(17) . .
C3 N1 C1 C11 178.3(11) . .
C2 N2 C1 N1 2.4(17) . .
C2 N2 C1 C11 179.6(10) . .
C3 N3 C2 N2 -2.9(18) . .
C3 N3 C2 C21 175.4(10) . .
C1 N2 C2 N3 1.5(17) . .
C1 N2 C2 C21 -176.8(10) . .
C1 N1 C3 N3 2.9(17) . .
C1 N1 C3 C31 178.7(10) . .
C2 N3 C3 N1 0.5(18) . .
C2 N3 C3 C31 -175.3(11) . .
N1 C1 C11 C16 -172.6(12) . .
N2 C1 C11 C16 9.9(18) . .
N1 C1 C11 C12 11.8(17) . .
N2 C1 C11 C12 -165.6(11) . .
C16 C11 C12 C13 -3(2) . .
C1 C11 C12 C13 172.8(12) . .
C11 C12 C13 C14 3(2) . .
C12 C13 C14 C15 -1.9(19) . .
C12 C13 C14 C17 -178.0(13) . .
C13 C14 C15 C16 1.4(19) . .
C17 C14 C15 C16 177.5(13) . .
C12 C11 C16 C15 2(2) . .
C1 C11 C16 C15 -173.1(12) . .
C14 C15 C16 C11 -2(2) . .
C20 N11 C17 C14 71.6(16) . .
C18 N11 C17 C14 -103.5(15) . .
C15 C14 C17 N11 -149.4(12) . .
C13 C14 C17 N11 26.6(19) . .
C19 N12 C18 N11 -2.0(15) . .
Hg1 N12 C18 N11 177.7(8) . .
C20 N11 C18 N12 1.0(15) . .
C17 N11 C18 N12 176.7(11) . .
C18 N12 C19 C20 2.3(16) . .
Hg1 N12 C19 C20 -177.4(9) . .
C18 N11 C20 C19 0.5(14) . .
C17 N11 C20 C19 -175.6(11) . .
N12 C19 C20 N11 -1.7(15) . .
N3 C2 C21 C22 176.1(12) . .
N2 C2 C21 C22 -5.5(18) . .
N3 C2 C21 C26 -3.9(17) . .
N2 C2 C21 C26 174.5(11) . .
C26 C21 C22 C23 0(2) . .
C2 C21 C22 C23 179.8(13) . .
C21 C22 C23 C24 1(2) . .
C22 C23 C24 C25 -2(2) . .
C22 C23 C24 C27 176.1(15) . .
C23 C24 C25 C26 1(2) . .
C27 C24 C25 C26 -176.7(15) . .
C22 C21 C26 C25 -0.6(19) . .
C2 C21 C26 C25 179.5(11) . .
C24 C25 C26 C21 0(2) . .
C28 N21 C27 C24 81(2) . .
C30 N21 C27 C24 -84(2) . .
C25 C24 C27 N21 -20(3) . .
C23 C24 C27 N21 162.1(16) . .
C30 N21 C28 N22 -4.6(18) . .
C27 N21 C28 N22 -172.2(13) . .
C29 N22 C28 N21 5.2(19) . .
Hg1 N22 C28 N21 159.1(10) 2_665 .
C28 N22 C29 C30 -4(2) . .
Hg1 N22 C29 C30 -159.0(12) 2_665 .
N22 C29 C30 N21 1(2) . .
C28 N21 C30 C29 2.1(19) . .
C27 N21 C30 C29 170.2(15) . .
N1 C3 C31 C32 -177.6(12) . .
N3 C3 C31 C32 -1.7(17) . .
N1 C3 C31 C36 1.9(17) . .
N3 C3 C31 C36 177.9(11) . .
C36 C31 C32 C33 -1.2(19) . .
C3 C31 C32 C33 178.4(12) . .
C31 C32 C33 C34 0(2) . .
C32 C33 C34 C35 0(2) . .
C32 C33 C34 C37 -178.9(14) . .
C33 C34 C35 C36 2(2) . .
C37 C34 C35 C36 -179.2(14) . .
C34 C35 C36 C31 -4(2) . .
C32 C31 C36 C35 2.8(18) . .
C3 C31 C36 C35 -176.8(12) . .
C35 C34 C37 N31 -71.7(19) . .
C33 C34 C37 N31 106.7(17) . .
C40 N31 C37 C34 -93(3) . .
C40B N31 C37 C34 -43(3) . .
C38 N31 C37 C34 114.6(18) . .
C39B N32 C38 N31 34(3) . .
C39 N32 C38 N31 -28(4) . .
Hg4 N32 C38 N31 -175.4(15) . .
C40 N31 C38 N32 27(3) . .
C40B N31 C38 N32 -17(3) . .
C37 N31 C38 N32 -178.6(17) . .
C39B N32 C39 C40 -84(5) . .
C38 N32 C39 C40 20(6) . .
Hg4 N32 C39 C40 166(4) . .
C39 N32 C39B C40B 67(4) . .
C38 N32 C39B C40B -35(4) . .
Hg4 N32 C39B C40B 175(3) . .
C40B N31 C40 C39 78(6) . .
C38 N31 C40 C39 -17(6) . .
C37 N31 C40 C39 -172(4) . .
N32 C39 C40 N31 -2(7) . .
C40 N31 C40B C39B -103(5) . .
C38 N31 C40B C39B -2(5) . .
C37 N31 C40B C39B 158(3) . .
N32 C39B C40B N31 22(5) . .
C103 N101 C101 N102 -0.4(18) . .
C103 N101 C101 C111 179.5(11) . .
C102 N102 C101 N101 1.8(18) . .
C102 N102 C101 C111 -178.1(11) . .
C101 N102 C102 N103 -2.9(18) . .
C101 N102 C102 C121 176.6(12) . .
C103 N103 C102 N102 2.6(18) . .
C103 N103 C102 C121 -176.8(12) . .
C102 N103 C103 N101 -1.1(19) . .
C102 N103 C103 C131 177.4(11) . .
C101 N101 C103 N103 0.1(19) . .
C101 N101 C103 C131 -178.4(11) . .
N101 C101 C111 C112 -2.7(18) . .
N102 C101 C111 C112 177.2(12) . .
N101 C101 C111 C116 -179.5(12) . .
N102 C101 C111 C116 0.3(18) . .
C116 C111 C112 C113 4(2) . .
C101 C111 C112 C113 -172.8(12) . .
C111 C112 C113 C114 -4(2) . .
C112 C113 C114 C115 4(2) . .
C112 C113 C114 C117 179.9(13) . .
C113 C114 C115 C116 -4(2) . .
C117 C114 C115 C116 -180.0(13) . .
C112 C111 C116 C115 -4(2) . .
C101 C111 C116 C115 172.6(13) . .
C114 C115 C116 C111 4(2) . .
C118 N111 C117 C114 114.5(16) . .
C120 N111 C117 C114 -62(2) . .
C113 C114 C117 N111 -35(2) . .
C115 C114 C117 N111 140.8(15) . .
C120 N111 C118 N112 2.1(18) . .
C117 N111 C118 N112 -175.2(13) . .
C119 N112 C118 N111 -1.6(18) . .
Hg2 N112 C118 N111 158.3(10) . .
C118 N112 C119 C120 1(2) . .
Hg2 N112 C119 C120 -161.5(12) . .
N112 C119 C120 N111 1(2) . .
C118 N111 C120 C119 -1.7(19) . .
C117 N111 C120 C119 175.6(14) . .
N102 C102 C121 C122 -6.5(19) . .
N103 C102 C121 C122 173.0(12) . .
N102 C102 C121 C126 179.5(12) . .
N103 C102 C121 C126 -1.0(19) . .
C126 C121 C122 C123 2(2) . .
C102 C121 C122 C123 -171.5(13) . .
C121 C122 C123 C124 -1(2) . .
C122 C123 C124 C125 -2(2) . .
C122 C123 C124 C127 179.0(13) . .
C123 C124 C125 C126 3(2) . .
C127 C124 C125 C126 -178.2(14) . .
C124 C125 C126 C121 -1(2) . .
C122 C121 C126 C125 -2(2) . .
C102 C121 C126 C125 172.3(13) . .
C128 N121 C127 C124 -100.2(17) . .
C130 N121 C127 C124 71.7(18) . .
C123 C124 C127 N121 -153.0(13) . .
C125 C124 C127 N121 27.7(19) . .
C129 N122 C128 N121 -2.9(18) . .
Hg2 N122 C128 N121 -167.7(9) 2_776 .
C130 N121 C128 N122 3.6(18) . .
C127 N121 C128 N122 176.4(13) . .
C128 N122 C129 C130 1.2(19) . .
Hg2 N122 C129 C130 165.9(10) 2_776 .
N122 C129 C130 N121 0.9(17) . .
C128 N121 C130 C129 -2.6(17) . .
C127 N121 C130 C129 -175.9(14) . .
N103 C103 C131 C136 178.5(14) . .
N101 C103 C131 C136 -3(2) . .
N103 C103 C131 C132 -5(2) . .
N101 C103 C131 C132 173.8(14) . .
C136 C131 C132 C133 0(2) . .
C103 C131 C132 C133 -177.2(14) . .
C131 C132 C133 C134 2(3) . .
C132 C133 C134 C135 -2(3) . .
C132 C133 C134 C137 176.7(15) . .
C133 C134 C135 C136 1(3) . .
C137 C134 C135 C136 -177.8(15) . .
C132 C131 C136 C135 -1(2) . .
C103 C131 C136 C135 175.9(13) . .
C134 C135 C136 C131 1(2) . .
C140 N131 C137 C134 102(3) . .
C138 N131 C137 C134 -77(3) . .
C133 C134 C137 N131 124(2) . .
C135 C134 C137 N131 -58(3) . .
C139 N132 C138 N131 6(3) . .
Hg3 N132 C138 N131 177.7(11) 2_666 .
Hg4 N132 C138 N131 175.5(10) 2_666 .
C140 N131 C138 N132 -2(3) . .
C137 N131 C138 N132 175.8(18) . .
C138 N132 C139 C140 -8(4) . .
Hg3 N132 C139 C140 -179(2) 2_666 .
Hg4 N132 C139 C140 -171.3(19) 2_666 .
C138 N131 C140 C139 -2(4) . .
C137 N131 C140 C139 179(3) . .
N132 C139 C140 N131 6(4) . .
